data_7719010
loop_
_publ_author_name
'Ma, Shihua'
'Geng, Lei'
'Zhu, Baozhu'
'Meng, Changyu'

_publ_section_title
;
 Achieving balanced UV SHG responses, optical band gaps and birefringence
 in rare earth compounds
 Ln(IO<sub>3</sub>)(SO<sub>4</sub>)&#xb7;3H<sub>2</sub>O (Ln = Y, Gd, Er,
 Ho, Dy, Eu).
;
_journal_issue 20
_journal_name_full 'Dalton transactions (Cambridge, England : 2003)'
_journal_page_first 8183
_journal_page_last 8189
_journal_paper_doi 10.1039/d5dt00613a
_journal_volume 54
_journal_year 2025
_chemical_formula_sum 'Dy H6 I O10 S'
_chemical_formula_weight 487.51
_space_group_crystal_system orthorhombic
_space_group_IT_number 19
_space_group_name_Hall 'P 2ac 2ab'
_space_group_name_H-M_alt 'P 21 21 21'
_atom_sites_solution_hydrogens difmap
_audit_creation_method SHELXL-2014/7
_audit_update_record
;
2025-03-14 deposited with the CCDC.	2025-04-14 downloaded from the CCDC.
;
_cell_angle_alpha 90
_cell_angle_beta 90
_cell_angle_gamma 90
_cell_formula_units_Z 4
_cell_length_a 6.7142(5)
_cell_length_b 8.8166(7)
_cell_length_c 13.6666(11)
_cell_measurement_reflns_used 4096
_cell_measurement_temperature 296(2)
_cell_measurement_theta_max 27.56
_cell_measurement_theta_min 3.38
_cell_volume 809.01(11)
_computing_structure_refinement 'SHELXL-2014/7 (Sheldrick, 2014)'
_diffrn_ambient_temperature 296(2)
_diffrn_measured_fraction_theta_full 0.997
_diffrn_measured_fraction_theta_max 0.996
_diffrn_measurement_device_type 'Bruker APEX-II CCD'
_diffrn_radiation_type MoK\a
_diffrn_radiation_wavelength 0.71073
_diffrn_reflns_av_R_equivalents 0.0213
_diffrn_reflns_av_unetI/netI 0.0289
_diffrn_reflns_Laue_measured_fraction_full 0.997
_diffrn_reflns_Laue_measured_fraction_max 0.996
_diffrn_reflns_limit_h_max 8
_diffrn_reflns_limit_h_min -8
_diffrn_reflns_limit_k_max 10
_diffrn_reflns_limit_k_min -11
_diffrn_reflns_limit_l_max 17
_diffrn_reflns_limit_l_min -17
_diffrn_reflns_number 3988
_diffrn_reflns_point_group_measured_fraction_full 0.998
_diffrn_reflns_point_group_measured_fraction_max 0.998
_diffrn_reflns_theta_full 25.242
_diffrn_reflns_theta_max 27.562
_diffrn_reflns_theta_min 2.749
_exptl_absorpt_coefficient_mu 13.345
_exptl_crystal_colour COLORLESS
_exptl_crystal_density_diffrn 4.003
_exptl_crystal_description STICK
_exptl_crystal_F_000 884
_refine_diff_density_max 1.632
_refine_diff_density_min -2.069
_refine_diff_density_rms 0.303
_refine_ls_abs_structure_details
;
 Refined as an inversion twin.
;
_refine_ls_abs_structure_Flack 0.64(2)
_refine_ls_extinction_method none
_refine_ls_goodness_of_fit_ref 1.034
_refine_ls_hydrogen_treatment refxyz
_refine_ls_matrix_type full
_refine_ls_number_parameters 131
_refine_ls_number_reflns 1836
_refine_ls_number_restraints 15
_refine_ls_restrained_S_all 1.030
_refine_ls_R_factor_all 0.0230
_refine_ls_R_factor_gt 0.0229
_refine_ls_shift/su_max 0.000
_refine_ls_shift/su_mean 0.000
_refine_ls_structure_factor_coef Fsqd
_refine_ls_weighting_details 'w=1/[\s^2^(Fo^2^)+(0.0336P)^2^+4.7594P] where P=(Fo^2^+2Fc^2^)/3'
_refine_ls_weighting_scheme calc
_refine_ls_wR_factor_gt 0.0595
_refine_ls_wR_factor_ref 0.0595
_reflns_Friedel_coverage 0.695
_reflns_Friedel_fraction_full 1.000
_reflns_Friedel_fraction_max 1.000
_reflns_number_gt 1833
_reflns_number_total 1836
_reflns_threshold_expression 'I > 2\s(I)'
_cod_data_source_file d5dt00613a2.cif
_cod_data_source_block A_CCDC4
_cod_database_code 7719010
_shelx_shelxl_version_number 2014/7
_shelx_space_group_comment
;
The symmetry employed for this shelxl refinement is uniquely defined
by the following loop, which should always be used as a source of
symmetry information in preference to the above space-group names.
They are only intended as comments.
;

loop_
_space_group_symop_operation_xyz
'x, y, z'
'-x+1/2, -y, z+1/2'
'x+1/2, -y+1/2, -z'
'-x, y+1/2, -z+1/2'

loop_
_atom_site_label
_atom_site_type_symbol
_atom_site_fract_x
_atom_site_fract_y
_atom_site_fract_z
_atom_site_U_iso_or_equiv
_atom_site_adp_type
_atom_site_occupancy
_atom_site_site_symmetry_order
_atom_site_calc_flag
_atom_site_refinement_flags_posn
_atom_site_refinement_flags_adp
_atom_site_refinement_flags_occupancy
_atom_site_disorder_assembly
_atom_site_disorder_group
Dy1 Dy 0.23949(5) 0.63672(4) 0.31371(2) 0.00638(12) Uani 1 1 d . . . . .
I1 I 0.04400(8) 0.48297(6) 0.07228(4) 0.00813(14) Uani 1 1 d . . . . .
S1 S 0.2443(3) 0.0028(3) 0.68258(13) 0.0086(4) Uani 1 1 d . . . . .
O1 O 0.0036(10) 0.2927(8) 0.1127(5) 0.0158(14) Uani 1 1 d . . . . .
O2 O 0.0838(12) 0.0621(9) 0.2385(6) 0.024 Uiso 1 1 d . U . . .
O3 O 0.6989(10) 0.0600(8) 0.0305(4) 0.0125(14) Uani 1 1 d . . . . .
O4 O 0.2249(11) 0.1643(7) 0.7076(5) 0.0177(14) Uani 1 1 d . . . . .
O5 O 0.2298(11) 0.0159(8) 0.0781(4) 0.0167(13) Uani 1 1 d . . . . .
O6 O 0.2486(11) 0.5380(8) 0.1494(4) 0.0148(13) Uani 1 1 d . . . . .
O7 O 0.4352(11) 0.0788(8) 0.2170(5) 0.0166(13) Uani 1 1 d . U . . .
O8 O 0.4460(13) 0.2241(9) 0.4696(6) 0.0234(16) Uani 1 1 d D . . . .
O9 O 0.5843(13) 0.3438(10) 0.1018(5) 0.0236(17) Uani 1 1 d D . . . .
O10 O 0.2197(12) 0.3621(8) 0.3264(5) 0.0198(15) Uani 1 1 d D . . . .
H1 H 0.376(13) 0.153(8) 0.494(9) 0.030 Uiso 1 1 d D U . . .
H2 H 0.549(10) 0.187(10) 0.442(8) 0.030 Uiso 1 1 d D U . . .
H3 H 0.61(2) 0.435(4) 0.117(7) 0.030 Uiso 1 1 d D U . . .
H4 H 0.56(2) 0.292(9) 0.153(4) 0.030 Uiso 1 1 d D U . . .
H5 H 0.297(15) 0.302(11) 0.296(6) 0.030 Uiso 1 1 d D U . . .
H6 H 0.222(18) 0.343(13) 0.3873(19) 0.030 Uiso 1 1 d D U . . .

loop_
_atom_site_aniso_label
_atom_site_aniso_U_11
_atom_site_aniso_U_22
_atom_site_aniso_U_33
_atom_site_aniso_U_23
_atom_site_aniso_U_13
_atom_site_aniso_U_12
Dy1 0.00582(18) 0.00624(19) 0.00708(18) -0.00014(13) -0.00004(15) 0.00070(15)
I1 0.0090(3) 0.0075(2) 0.0079(2) 0.00060(19) -0.00007(19) -0.0009(2)
S1 0.0057(8) 0.0069(9) 0.0133(8) -0.0028(7) -0.0035(9) 0.0003(7)
O1 0.013(3) 0.007(3) 0.027(4) 0.004(3) 0.008(3) -0.004(3)
O3 0.013(3) 0.016(3) 0.009(3) -0.005(2) -0.006(2) 0.000(3)
O4 0.032(4) 0.003(3) 0.018(3) -0.005(2) -0.007(3) 0.003(3)
O5 0.020(4) 0.016(3) 0.014(3) 0.003(3) 0.000(3) -0.001(3)
O6 0.010(3) 0.025(4) 0.009(3) -0.003(2) -0.002(3) -0.005(3)
O7 0.0166(13) 0.0167(13) 0.0167(13) -0.00002(14) 0.00000(14) -0.00001(14)
O8 0.026(4) 0.018(4) 0.026(4) 0.005(3) 0.003(3) 0.004(4)
O9 0.027(4) 0.024(4) 0.020(4) 0.005(3) -0.002(3) 0.008(4)
O10 0.030(4) 0.010(3) 0.020(3) -0.004(3) -0.008(3) 0.001(3)

loop_
_atom_type_symbol
_atom_type_description
_atom_type_scat_dispersion_real
_atom_type_scat_dispersion_imag
_atom_type_scat_source
Dy Dy -0.1892 4.4098 'International Tables Vol C Tables 4.2.6.8 and 6.1.1.4'
I I -0.4742 1.8119 'International Tables Vol C Tables 4.2.6.8 and 6.1.1.4'
O O 0.0106 0.0060 'International Tables Vol C Tables 4.2.6.8 and 6.1.1.4'
S S 0.1246 0.1234 'International Tables Vol C Tables 4.2.6.8 and 6.1.1.4'
H H 0.0000 0.0000 'International Tables Vol C Tables 4.2.6.8 and 6.1.1.4'

loop_
_geom_angle_atom_site_label_1
_geom_angle_atom_site_label_2
_geom_angle_atom_site_label_3
_geom_angle
_geom_angle_site_symmetry_1
_geom_angle_site_symmetry_3
_geom_angle_publ_flag
O3 Dy1 O7 86.1(2) 4_655 4_655 ?
O3 Dy1 O4 143.4(3) 4_655 2_564 ?
O7 Dy1 O4 87.4(3) 4_655 2_564 ?
O3 Dy1 O1 84.3(3) 4_655 4 ?
O7 Dy1 O1 150.6(3) 4_655 4 ?
O4 Dy1 O1 84.0(2) 2_564 4 ?
O3 Dy1 O2 111.4(3) 4_655 4 ?
O7 Dy1 O2 139.2(3) 4_655 4 ?
O4 Dy1 O2 96.8(3) 2_564 4 ?
O1 Dy1 O2 70.0(3) 4 4 ?
O3 Dy1 O6 139.6(2) 4_655 . ?
O7 Dy1 O6 73.9(2) 4_655 . ?
O4 Dy1 O6 71.6(2) 2_564 . ?
O1 Dy1 O6 128.7(3) 4 . ?
O2 Dy1 O6 69.1(3) 4 . ?
O3 Dy1 O10 69.3(2) 4_655 . ?
O7 Dy1 O10 81.0(3) 4_655 . ?
O4 Dy1 O10 144.5(2) 2_564 . ?
O1 Dy1 O10 120.8(3) 4 . ?
O2 Dy1 O10 72.3(3) 4 . ?
O6 Dy1 O10 73.0(2) . . ?
O3 Dy1 O9 72.2(2) 4_655 4_655 ?
O7 Dy1 O9 78.0(3) 4_655 4_655 ?
O4 Dy1 O9 71.2(3) 2_564 4_655 ?
O1 Dy1 O9 72.6(3) 4 4_655 ?
O2 Dy1 O9 141.7(3) 4 4_655 ?
O6 Dy1 O9 133.8(2) . 4_655 ?
O10 Dy1 O9 137.0(3) . 4_655 ?
O1 I1 O3 97.6(3) . 3_455 ?
O1 I1 O6 100.8(3) . . ?
O3 I1 O6 94.2(3) 3_455 . ?
O5 S1 O4 110.5(4) 2 . ?
O5 S1 O7 110.9(4) 2 2 ?
O4 S1 O7 109.0(4) . 2 ?
O5 S1 O2 111.5(4) 2 2 ?
O4 S1 O2 108.6(4) . 2 ?
O7 S1 O2 106.2(4) 2 2 ?
I1 O1 Dy1 141.6(4) . 4_545 ?
S1 O2 Dy1 131.0(5) 2_554 4_545 ?
I1 O3 Dy1 154.8(4) 3 4_645 ?
S1 O4 Dy1 151.7(4) . 2_565 ?
I1 O6 Dy1 128.7(4) . . ?
S1 O7 Dy1 146.0(4) 2_554 4_645 ?

loop_
_geom_bond_atom_site_label_1
_geom_bond_atom_site_label_2
_geom_bond_distance
_geom_bond_site_symmetry_2
_geom_bond_publ_flag
Dy1 O3 2.272(6) 4_655 ?
Dy1 O7 2.282(7) 4_655 ?
Dy1 O4 2.289(6) 2_564 ?
Dy1 O1 2.359(6) 4 ?
Dy1 O2 2.378(8) 4 ?
Dy1 O6 2.409(6) . ?
Dy1 O10 2.431(7) . ?
Dy1 O9 2.463(8) 4_655 ?
I1 O1 1.787(7) . ?
I1 O3 1.789(6) 3_455 ?
I1 O6 1.798(7) . ?
S1 O5 1.448(6) 2 ?
S1 O4 1.469(6) . ?
S1 O7 1.481(7) 2 ?
S1 O2 1.497(8) 2 ?
O1 Dy1 2.359(6) 4_545 ?
O2 S1 1.497(8) 2_554 ?
O2 Dy1 2.378(8) 4_545 ?
O3 I1 1.789(6) 3 ?
O3 Dy1 2.272(6) 4_645 ?
O4 Dy1 2.289(6) 2_565 ?
O5 S1 1.448(6) 2_554 ?
O7 S1 1.481(7) 2_554 ?
O7 Dy1 2.282(7) 4_645 ?
O9 Dy1 2.463(8) 4_645 ?

loop_
_geom_torsion_atom_site_label_1
_geom_torsion_atom_site_label_2
_geom_torsion_atom_site_label_3
_geom_torsion_atom_site_label_4
_geom_torsion
_geom_torsion_site_symmetry_1
_geom_torsion_site_symmetry_2
_geom_torsion_site_symmetry_3
_geom_torsion_site_symmetry_4
_geom_torsion_publ_flag
O3 I1 O1 Dy1 -145.9(6) 3_455 . . 4_545 ?
O6 I1 O1 Dy1 118.3(6) . . . 4_545 ?
O5 S1 O4 Dy1 -151.8(10) 2 . . 2_565 ?
O7 S1 O4 Dy1 86.2(11) 2 . . 2_565 ?
O2 S1 O4 Dy1 -29.1(12) 2 . . 2_565 ?
O1 I1 O6 Dy1 -84.7(5) . . . . ?
O3 I1 O6 Dy1 176.7(4) 3_455 . . . ?
